data_2215112
loop_
_publ_author_name
'Jian-Fang Dong'
'Lian-Zhi Li'
'Hong-Yu Xu'
'Da-Qi Wang'

_publ_section_title Tetrakis(\m~3~-2-{[1,1-bis(hydroxymethyl)-2-oxidoethyl]iminomethyl}phenolato)tetracopper(II)
_journal_coeditor_code HB2463
_journal_issue 9
_journal_name_full 'Acta Crystallographica Section E'
_journal_page_first m2300
_journal_page_last m2300
_journal_paper_doi 10.1107/S1600536807037920
_journal_volume 63
_journal_year 2007
_chemical_formula_iupac '[Cu4 (C11 H13 N O4)4]'
_chemical_formula_moiety 'C44 H52 Cu4 N4 O16'
_chemical_formula_sum 'C44 H52 Cu4 N4 O16'
_chemical_formula_weight 1147.06
_chemical_name_systematic
;
Tetrakis(\m~3~-2-{[1,1-bis(hydroxymethyl)-2-\
oxidoethyl]iminomethyl}phenolato)tetracopper(II)
;
_space_group_IT_number 88
_symmetry_cell_setting tetragonal
_symmetry_space_group_name_Hall '-I 4ad'
_symmetry_space_group_name_H-M 'I 41/a :2'
_atom_sites_solution_hydrogens geom
_atom_sites_solution_primary direct
_atom_sites_solution_secondary difmap
_audit_creation_method SHELXL97
_cell_angle_alpha 90.00
_cell_angle_beta 90.00
_cell_angle_gamma 90.00
_cell_formula_units_Z 4
_cell_length_a 17.209(3)
_cell_length_b 17.209(3)
_cell_length_c 16.836(3)
_cell_measurement_reflns_used 5431
_cell_measurement_temperature 298(2)
_cell_measurement_theta_max 28.1425
_cell_measurement_theta_min 2.367
_cell_volume 4986.0(15)
_computing_cell_refinement 'SAINT (Siemens, 1996)'
_computing_data_collection 'SMART (Siemens, 1996)'
_computing_data_reduction SAINT
_computing_molecular_graphics 'SHELXTL (Sheldrick, 1997b)'
_computing_publication_material SHELXTL
_computing_structure_refinement 'SHELXL97 (Sheldrick, 1997a)'
_computing_structure_solution 'SHELXS97 (Sheldrick, 1997a)'
_diffrn_ambient_temperature 298(2)
_diffrn_measured_fraction_theta_full 1.000
_diffrn_measured_fraction_theta_max 1.000
_diffrn_measurement_device_type 'Siemens SMART CCD area-detector'
_diffrn_measurement_method \w
_diffrn_radiation_monochromator graphite
_diffrn_radiation_source 'fine-focus sealed tube'
_diffrn_radiation_type MoK\a
_diffrn_radiation_wavelength 0.71073
_diffrn_reflns_av_R_equivalents 0.0496
_diffrn_reflns_av_sigmaI/netI 0.0275
_diffrn_reflns_limit_h_max 18
_diffrn_reflns_limit_h_min -20
_diffrn_reflns_limit_k_max 16
_diffrn_reflns_limit_k_min -20
_diffrn_reflns_limit_l_max 20
_diffrn_reflns_limit_l_min -18
_diffrn_reflns_number 12748
_diffrn_reflns_theta_full 25.00
_diffrn_reflns_theta_max 25.00
_diffrn_reflns_theta_min 1.69
_exptl_absorpt_coefficient_mu 1.753
_exptl_absorpt_correction_T_max 0.487
_exptl_absorpt_correction_T_min 0.457
_exptl_absorpt_correction_type multi-scan
_exptl_absorpt_process_details '(SADABS; Sheldrick, 1996)'
_exptl_crystal_colour blue
_exptl_crystal_density_diffrn 1.528
_exptl_crystal_density_method 'not measured'
_exptl_crystal_description block
_exptl_crystal_F_000 2352
_exptl_crystal_size_max 0.53
_exptl_crystal_size_mid 0.49
_exptl_crystal_size_min 0.48
_refine_diff_density_max 0.321
_refine_diff_density_min -0.194
_refine_ls_extinction_method none
_refine_ls_goodness_of_fit_ref 1.064
_refine_ls_hydrogen_treatment constr
_refine_ls_matrix_type full
_refine_ls_number_parameters 156
_refine_ls_number_reflns 2203
_refine_ls_number_restraints 0
_refine_ls_restrained_S_all 1.064
_refine_ls_R_factor_all 0.0354
_refine_ls_R_factor_gt 0.0275
_refine_ls_shift/su_max 0.002
_refine_ls_shift/su_mean 0.000
_refine_ls_structure_factor_coef Fsqd
_refine_ls_weighting_details 'calc w = 1/[\s^2^(Fo^2^)+(0.0407P)^2^+3.0697P] where P=(Fo^2^+2Fc^2^)/3'
_refine_ls_weighting_scheme calc
_refine_ls_wR_factor_gt 0.0720
_refine_ls_wR_factor_ref 0.0753
_reflns_number_gt 1821
_reflns_number_total 2203
_reflns_threshold_expression I>2\s(I)
_cod_data_source_file hb2463.cif
_cod_data_source_block I
_cod_original_cell_volume 4986.0(13)
_cod_original_sg_symbol_H-M 'I 41/a'
_cod_database_code 2215112
_cod_database_fobs_code 2215112

loop_
_symmetry_equiv_pos_as_xyz
'x, y, z'
'-x+1/2, -y, z+1/2'
'-y+3/4, x+1/4, z+1/4'
'y+3/4, -x+3/4, z+3/4'
'x+1/2, y+1/2, z+1/2'
'-x+1, -y+1/2, z+1'
'-y+5/4, x+3/4, z+3/4'
'y+5/4, -x+5/4, z+5/4'
'-x, -y, -z'
'x-1/2, y, -z-1/2'
'y-3/4, -x-1/4, -z-1/4'
'-y-3/4, x-3/4, -z-3/4'
'-x+1/2, -y+1/2, -z+1/2'
'x, y+1/2, -z'
'y-1/4, -x+1/4, -z+1/4'
'-y-1/4, x-1/4, -z-1/4'

loop_
_atom_site_type_symbol
_atom_site_label
_atom_site_fract_x
_atom_site_fract_y
_atom_site_fract_z
_atom_site_U_iso_or_equiv
_atom_site_adp_type
_atom_site_calc_flag
_atom_site_refinement_flags
_atom_site_occupancy
Cu Cu1 0.396178(15) 0.739558(15) 1.069439(16) 0.02320(12) Uani d . 1
N N1 0.37415(11) 0.69497(11) 0.96723(11) 0.0261(4) Uani d . 1
O O1 0.31430(10) 0.81400(10) 1.06436(10) 0.0347(4) Uani d . 1
O O2 0.48427(9) 0.66875(9) 1.07064(8) 0.0235(4) Uani d . 1
O O3 0.36321(12) 0.57702(11) 0.82462(11) 0.0452(5) Uani d . 1
H H3 0.3518 0.5309 0.8286 0.068 Uiso calc R 1
O O4 0.32782(10) 0.58053(12) 1.07332(10) 0.0393(5) Uani d . 1
H H4 0.3644 0.5761 1.1042 0.059 Uiso calc R 1
C C1 0.32492(15) 0.72192(14) 0.91698(15) 0.0341(6) Uani d . 1
H H1 0.3192 0.6951 0.8694 0.041 Uiso calc R 1
C C2 0.27757(15) 0.79070(15) 0.92818(15) 0.0343(6) Uani d . 1
C C3 0.27275(14) 0.83153(14) 1.00084(15) 0.0293(5) Uani d . 1
C C4 0.22008(15) 0.89372(15) 1.00520(17) 0.0400(7) Uani d . 1
H H4A 0.2151 0.9208 1.0527 0.048 Uiso calc R 1
C C5 0.17574(18) 0.91569(17) 0.94118(18) 0.0492(8) Uani d . 1
H H5A 0.1420 0.9577 0.9459 0.059 Uiso calc R 1
C C6 0.18063(19) 0.87623(18) 0.87002(19) 0.0543(9) Uani d . 1
H H6 0.1508 0.8914 0.8267 0.065 Uiso calc R 1
C C7 0.23011(18) 0.81440(18) 0.86439(17) 0.0497(8) Uani d . 1
H H7 0.2326 0.7870 0.8168 0.060 Uiso calc R 1
C C8 0.40970(14) 0.61676(13) 0.95857(14) 0.0262(5) Uani d . 1
C C9 0.48709(13) 0.61901(14) 1.00416(14) 0.0285(5) Uani d . 1
H H9A 0.5000 0.5669 1.0217 0.034 Uiso calc R 1
H H9B 0.5279 0.6364 0.9686 0.034 Uiso calc R 1
C C10 0.42851(15) 0.59321(15) 0.87300(15) 0.0355(6) Uani d . 1
H H10A 0.4581 0.6347 0.8484 0.043 Uiso calc R 1
H H10B 0.4614 0.5475 0.8743 0.043 Uiso calc R 1
C C11 0.35195(14) 0.55883(15) 0.99569(15) 0.0328(6) Uani d . 1
H H11A 0.3066 0.5549 0.9617 0.039 Uiso calc R 1
H H11B 0.3761 0.5079 0.9980 0.039 Uiso calc R 1

loop_
_atom_site_aniso_label
_atom_site_aniso_U_11
_atom_site_aniso_U_22
_atom_site_aniso_U_33
_atom_site_aniso_U_12
_atom_site_aniso_U_13
_atom_site_aniso_U_23
Cu1 0.02486(18) 0.02156(18) 0.02318(18) 0.00370(11) -0.00404(12) -0.00364(11)
N1 0.0298(11) 0.0224(10) 0.0260(10) 0.0035(8) -0.0045(9) -0.0034(8)
O1 0.0382(10) 0.0368(10) 0.0291(9) 0.0146(8) -0.0113(8) -0.0098(8)
O2 0.0288(9) 0.0195(8) 0.0222(9) 0.0043(6) -0.0045(7) -0.0024(6)
O3 0.0653(14) 0.0341(11) 0.0362(10) 0.0008(9) -0.0197(10) -0.0073(9)
O4 0.0288(10) 0.0581(12) 0.0310(10) 0.0011(9) 0.0001(8) 0.0036(9)
C1 0.0433(16) 0.0315(14) 0.0273(13) 0.0041(12) -0.0095(12) -0.0054(11)
C2 0.0384(15) 0.0309(14) 0.0336(14) 0.0049(11) -0.0102(12) 0.0015(11)
C3 0.0303(14) 0.0229(12) 0.0346(14) 0.0016(10) -0.0066(11) 0.0009(11)
C4 0.0381(16) 0.0364(15) 0.0456(16) 0.0106(12) -0.0080(13) -0.0057(13)
C5 0.0496(18) 0.0366(16) 0.061(2) 0.0180(13) -0.0146(15) 0.0033(14)
C6 0.061(2) 0.0534(19) 0.0489(19) 0.0191(16) -0.0243(15) 0.0073(15)
C7 0.064(2) 0.0486(18) 0.0360(16) 0.0164(15) -0.0187(14) -0.0041(14)
C8 0.0288(13) 0.0239(12) 0.0258(12) 0.0027(10) -0.0032(10) -0.0069(10)
C9 0.0254(13) 0.0289(13) 0.0312(14) 0.0042(10) -0.0018(11) -0.0075(11)
C10 0.0441(16) 0.0339(15) 0.0287(14) 0.0027(12) -0.0008(12) -0.0082(11)
C11 0.0323(14) 0.0298(14) 0.0364(15) 0.0016(10) -0.0008(11) -0.0002(11)

loop_
_atom_type_symbol
_atom_type_description
_atom_type_scat_dispersion_real
_atom_type_scat_dispersion_imag
_atom_type_scat_source
C C 0.0033 0.0016 'International Tables Vol C Tables 4.2.6.8 and 6.1.1.4'
H H 0.0000 0.0000 'International Tables Vol C Tables 4.2.6.8 and 6.1.1.4'
N N 0.0061 0.0033 'International Tables Vol C Tables 4.2.6.8 and 6.1.1.4'
O O 0.0106 0.0060 'International Tables Vol C Tables 4.2.6.8 and 6.1.1.4'
Cu Cu 0.3201 1.2651 'International Tables Vol C Tables 4.2.6.8 and 6.1.1.4'

loop_
_geom_angle_atom_site_label_1
_geom_angle_atom_site_label_2
_geom_angle_atom_site_label_3
_geom_angle_site_symmetry_1
_geom_angle_site_symmetry_3
_geom_angle
_geom_angle_publ_flag
O1 Cu1 N1 . . 94.72(7) n
O1 Cu1 O2 . 15_567 91.99(7) n
N1 Cu1 O2 . 15_567 169.85(7) n
O1 Cu1 O2 . . 176.00(7) n
N1 Cu1 O2 . . 85.00(7) n
O2 Cu1 O2 15_567 . 88.83(7) n
N1 Cu1 O2 . 6_564 113.99(7) n
O2 Cu1 O2 15_567 6_564 72.12(6) n
O2 Cu1 O2 . 6_564 76.28(6) n
C1 N1 C8 . . 122.3(2) ?
C1 N1 Cu1 . . 125.16(17) ?
C8 N1 Cu1 . . 111.62(14) ?
C3 O1 Cu1 . . 126.14(15) ?
C9 O2 Cu1 . 12_768 128.79(14) ?
C9 O2 Cu1 . . 113.51(13) ?
Cu1 O2 Cu1 12_768 . 108.40(7) ?
C10 O3 H3 . . 109.5 ?
C11 O4 H4 . . 109.5 ?
N1 C1 C2 . . 125.5(2) ?
N1 C1 H1 . . 117.3 ?
C2 C1 H1 . . 117.3 ?
C7 C2 C3 . . 118.8(2) ?
C7 C2 C1 . . 117.6(2) ?
C3 C2 C1 . . 123.5(2) ?
O1 C3 C4 . . 118.7(2) ?
O1 C3 C2 . . 123.7(2) ?
C4 C3 C2 . . 117.5(2) ?
C5 C4 C3 . . 121.8(3) ?
C5 C4 H4A . . 119.1 ?
C3 C4 H4A . . 119.1 ?
C4 C5 C6 . . 120.8(3) ?
C4 C5 H5A . . 119.6 ?
C6 C5 H5A . . 119.6 ?
C7 C6 C5 . . 118.8(3) ?
C7 C6 H6 . . 120.6 ?
C5 C6 H6 . . 120.6 ?
C6 C7 C2 . . 122.3(3) ?
C6 C7 H7 . . 118.9 ?
C2 C7 H7 . . 118.9 ?
N1 C8 C10 . . 114.8(2) ?
N1 C8 C9 . . 106.55(18) ?
C10 C8 C9 . . 107.05(19) ?
N1 C8 C11 . . 106.31(19) ?
C10 C8 C11 . . 110.29(19) ?
C9 C8 C11 . . 111.9(2) ?
O2 C9 C8 . . 112.44(18) ?
O2 C9 H9A . . 109.1 ?
C8 C9 H9A . . 109.1 ?
O2 C9 H9B . . 109.1 ?
C8 C9 H9B . . 109.1 ?
H9A C9 H9B . . 107.8 ?
O3 C10 C8 . . 115.2(2) ?
O3 C10 H10A . . 108.5 ?
C8 C10 H10A . . 108.5 ?
O3 C10 H10B . . 108.5 ?
C8 C10 H10B . . 108.5 ?
H10A C10 H10B . . 107.5 ?
O4 C11 C8 . . 113.1(2) ?
O4 C11 H11A . . 109.0 ?
C8 C11 H11A . . 109.0 ?
O4 C11 H11B . . 109.0 ?
C8 C11 H11B . . 109.0 ?
H11A C11 H11B . . 107.8 ?

loop_
_geom_bond_atom_site_label_1
_geom_bond_atom_site_label_2
_geom_bond_site_symmetry_2
_geom_bond_distance
_geom_bond_publ_flag
Cu1 O1 . 1.9063(16) y
Cu1 N1 . 1.9218(19) y
Cu1 O2 15_567 1.9438(15) y
Cu1 O2 . 1.9451(16) y
Cu1 O2 6_564 2.5930(16) y
N1 C1 . 1.284(3) ?
N1 C8 . 1.486(3) ?
O1 C3 . 1.321(3) ?
O2 C9 . 1.410(3) ?
O2 Cu1 12_768 1.9438(15) ?
O3 C10 . 1.416(3) ?
O3 H3 . 0.8200 ?
O4 C11 . 1.421(3) ?
O4 H4 . 0.8200 ?
C1 C2 . 1.449(3) ?
C1 H1 . 0.9300 ?
C2 C7 . 1.410(4) ?
C2 C3 . 1.413(3) ?
C3 C4 . 1.404(3) ?
C4 C5 . 1.374(4) ?
C4 H4A . 0.9300 ?
C5 C6 . 1.380(4) ?
C5 H5A . 0.9300 ?
C6 C7 . 1.366(4) ?
C6 H6 . 0.9300 ?
C7 H7 . 0.9300 ?
C8 C10 . 1.531(3) ?
C8 C9 . 1.538(3) ?
C8 C11 . 1.540(3) ?
C9 H9A . 0.9700 ?
C9 H9B . 0.9700 ?
C10 H10A . 0.9700 ?
C10 H10B . 0.9700 ?
C11 H11A . 0.9700 ?
C11 H11B . 0.9700 ?

loop_
_geom_hbond_atom_site_label_D
_geom_hbond_atom_site_label_H
_geom_hbond_atom_site_label_A
_geom_hbond_site_symmetry_A
_geom_hbond_distance_DH
_geom_hbond_distance_HA
_geom_hbond_distance_DA
_geom_hbond_angle_DHA
O3 H3 O4 4_454 0.82 1.91 2.723(3) 172
O4 H4 O1 12_768 0.82 1.85 2.668(2) 171

loop_
_geom_torsion_atom_site_label_1
_geom_torsion_atom_site_label_2
_geom_torsion_atom_site_label_3
_geom_torsion_atom_site_label_4
_geom_torsion
N1 Cu1 O2 O1 86.3(9)
